data_7232899
loop_
_publ_author_name
'Zhu, Ning'
'Wang, Guo'
'Lin, Sen'
'Li, Zhong-Feng'
'Xin, Xiu-Lan'
'Yang, Yu-Ping'
'Liu, Min'
'Jin, Qiong-Hua'

_publ_section_title
;
 New discovery in crystallography: correlation of terahertz time-domain
 spectra with crystal structures and photoluminescence properties of
 mononuclear/binuclear diimine--Cu(i)-phosphine complexes
;
_journal_issue 29
_journal_name_full CrystEngComm
_journal_page_first 4275
_journal_paper_doi 10.1039/C9CE00729F
_journal_volume 21
_journal_year 2019
_chemical_formula_sum 'C52 H42 Cu F3 N4 O4 P2 S'
_chemical_formula_weight 1001.44
_space_group_IT_number 14
_space_group_name_Hall '-P 2yn'
_space_group_name_H-M_alt 'P 1 21/n 1'
_symmetry_cell_setting monoclinic
_symmetry_space_group_name_Hall '-P 2yn'
_symmetry_space_group_name_H-M 'P 1 21/n 1'
_atom_sites_solution_hydrogens geom
_atom_sites_solution_primary direct
_atom_sites_solution_secondary difmap
_audit_creation_method SHELXL-97
_audit_update_record
;
2019-04-29 deposited with the CCDC.    2019-06-13 downloaded from the CCDC.
;
_cell_angle_alpha 90.00
_cell_angle_beta 96.610(7)
_cell_angle_gamma 90.00
_cell_formula_units_Z 4
_cell_length_a 12.2512(10)
_cell_length_b 18.0542(15)
_cell_length_c 20.8644(15)
_cell_measurement_reflns_used 7944
_cell_measurement_temperature 102(2)
_cell_measurement_theta_max 29.57
_cell_measurement_theta_min 2.94
_cell_volume 4584.2(6)
_computing_cell_refinement
;
CrysAlisPro, Agilent Technologies,
Version 1.171.35.11 (release 16-05-2011 CrysAlis171 .NET)
(compiled May 16 2011,17:55:39)
;
_computing_data_collection
;
CrysAlisPro, Agilent Technologies,
Version 1.171.35.11 (release 16-05-2011 CrysAlis171 .NET)
(compiled May 16 2011,17:55:39)
;
_computing_data_reduction
;
CrysAlisPro, Agilent Technologies,
Version 1.171.35.11 (release 16-05-2011 CrysAlis171 .NET)
(compiled May 16 2011,17:55:39)
;
_computing_molecular_graphics 'Bruker SHELXTL'
_computing_publication_material 'Bruker SHELXTL'
_computing_structure_refinement 'SHELXL-97 (Sheldrick, 1997)'
_computing_structure_solution 'SHELXS-97 (Sheldrick, 1990)'
_diffrn_ambient_temperature 102(2)
_diffrn_measured_fraction_theta_full 0.996
_diffrn_measured_fraction_theta_max 0.996
_diffrn_measurement_device_type 'Xcalibur, Eos, Gemini'
_diffrn_measurement_method '\w scans'
_diffrn_radiation_monochromator graphite
_diffrn_radiation_source 'Enhance (Mo) X-ray Source'
_diffrn_radiation_type MoK\a
_diffrn_radiation_wavelength 0.71073
_diffrn_reflns_av_R_equivalents 0.0551
_diffrn_reflns_av_sigmaI/netI 0.0598
_diffrn_reflns_limit_h_max 15
_diffrn_reflns_limit_h_min -13
_diffrn_reflns_limit_k_max 22
_diffrn_reflns_limit_k_min -21
_diffrn_reflns_limit_l_max 25
_diffrn_reflns_limit_l_min -25
_diffrn_reflns_number 26421
_diffrn_reflns_theta_full 26.00
_diffrn_reflns_theta_max 26.00
_diffrn_reflns_theta_min 2.95
_diffrn_standards_number 0
_exptl_absorpt_coefficient_mu 0.656
_exptl_absorpt_correction_T_max 0.8275
_exptl_absorpt_correction_T_min 0.7567
_exptl_absorpt_correction_type multi-scan
_exptl_absorpt_process_details
;
CrysAlisPro, Agilent Technologies,
Version 1.171.35.11 (release 16-05-2011 CrysAlis171 .NET)
(compiled May 16 2011,17:55:39)
Empirical absorption correction using spherical harmonics,
 implemented in SCALE3 ABSPACK scaling algorithm.
;
_exptl_crystal_colour yellow
_exptl_crystal_density_diffrn 1.451
_exptl_crystal_density_method 'not measured'
_exptl_crystal_description block
_exptl_crystal_F_000 2064
_exptl_crystal_size_max 0.45
_exptl_crystal_size_mid 0.40
_exptl_crystal_size_min 0.30
_refine_diff_density_max 2.742
_refine_diff_density_min -0.876
_refine_diff_density_rms 0.105
_refine_ls_extinction_method none
_refine_ls_goodness_of_fit_ref 1.051
_refine_ls_hydrogen_treatment constr
_refine_ls_matrix_type full
_refine_ls_number_parameters 681
_refine_ls_number_reflns 8966
_refine_ls_number_restraints 196
_refine_ls_restrained_S_all 1.047
_refine_ls_R_factor_all 0.0945
_refine_ls_R_factor_gt 0.0830
_refine_ls_shift/su_max 0.001
_refine_ls_shift/su_mean 0.000
_refine_ls_structure_factor_coef Fsqd
_refine_ls_weighting_details 'calc w=1/[\s^2^(Fo^2^)+(0.0132P)^2^+40.1007P] where P=(Fo^2^+2Fc^2^)/3'
_refine_ls_weighting_scheme calc
_refine_ls_wR_factor_gt 0.1711
_refine_ls_wR_factor_ref 0.1774
_reflns_number_gt 7630
_reflns_number_total 8966
_reflns_threshold_expression >2sigma(I)
_cod_data_source_file c9ce00729f2.cif
_cod_data_source_block exp_3986
_cod_depositor_comments
;
The following automatic conversions were performed:

'_symmetry_cell_setting' value 'Monoclinic' changed to 'monoclinic'
according to
/home/data/users/saulius/crontab/automatic-downloads/rss-feeds/RSC/lib/dictionaries/cif_core.dic
dictionary named 'cif_core.dic' version 2.4.2 from 2011-04-26.

Automatic conversion script
Id: cif_fix_values 4973 2017-02-22 13:04:09Z antanas 

 Adding full bibliography for 7232899--7232908.cif.
;
_cod_original_sg_symbol_H-M P21/n
_cod_database_code 7232899

loop_
_symmetry_equiv_pos_as_xyz
'x, y, z'
'-x+1/2, y+1/2, -z+1/2'
'-x, -y, -z'
'x-1/2, -y-1/2, z-1/2'

loop_
_atom_site_label
_atom_site_type_symbol
_atom_site_fract_x
_atom_site_fract_y
_atom_site_fract_z
_atom_site_U_iso_or_equiv
_atom_site_adp_type
_atom_site_occupancy
_atom_site_symmetry_multiplicity
_atom_site_calc_flag
_atom_site_refinement_flags
_atom_site_disorder_assembly
_atom_site_disorder_group
Cu1 Cu 0.25452(5) 0.77338(3) 0.10225(3) 0.01744(14) Uani 1 1 d . . .
P1 P 0.15794(10) 0.67499(7) 0.05910(6) 0.0177(3) Uani 1 1 d . . .
P2 P 0.42334(10) 0.74871(7) 0.15249(6) 0.0203(3) Uani 1 1 d . . .
S1 S -0.01195(15) 0.67867(10) 0.38581(8) 0.0495(5) Uani 1 1 d U . .
N4 N 0.0262(4) 1.1009(2) 0.0553(2) 0.0238(9) Uani 1 1 d . . .
C6 C 0.1654(4) 0.9211(3) 0.0821(2) 0.0184(10) Uani 1 1 d . . .
N2 N 0.2359(3) 0.8742(2) 0.05626(18) 0.0178(8) Uani 1 1 d . . .
F1 F 0.1748(3) 0.6382(2) 0.45071(19) 0.0510(10) Uani 1 1 d U . .
N1 N 0.1578(3) 0.8298(2) 0.16480(18) 0.0176(8) Uani 1 1 d . . .
C5 C 0.1231(4) 0.8964(3) 0.1411(2) 0.0171(10) Uani 1 1 d . . .
N3 N -0.0583(4) 1.0541(2) 0.1691(2) 0.0252(10) Uani 1 1 d . . .
C13 C -0.0440(5) 1.1407(3) 0.0841(3) 0.0283(12) Uani 1 1 d . . .
H13 H -0.0672 1.1871 0.0659 0.034 Uiso 1 1 calc R . .
C39 C 0.4033(4) 0.7351(3) 0.2372(2) 0.0200(10) Uani 1 1 d . . .
C12 C 0.0573(4) 1.0360(3) 0.0842(2) 0.0203(10) Uani 1 1 d . . .
C9 C 0.2541(4) 0.9649(3) -0.0259(2) 0.0241(11) Uani 1 1 d . . .
H9 H 0.2869 0.9789 -0.0632 0.029 Uiso 1 1 calc R . .
C11 C 0.0154(4) 1.0122(3) 0.1408(2) 0.0185(10) Uani 1 1 d . . .
C27 C 0.1809(4) 0.6446(3) -0.0222(2) 0.0195(10) Uani 1 1 d . . .
C4 C 0.0496(4) 0.9413(3) 0.1701(2) 0.0191(10) Uani 1 1 d . . .
C19 C -0.1505(4) 0.7654(3) 0.0400(2) 0.0254(11) Uani 1 1 d . . .
H19 H -0.1804 0.8138 0.0412 0.031 Uiso 1 1 calc R . .
C7 C 0.1349(4) 0.9896(3) 0.0545(2) 0.0197(10) Uani 1 1 d . . .
C14 C -0.0862(5) 1.1173(3) 0.1409(3) 0.0285(12) Uani 1 1 d . . .
H14 H -0.1367 1.1485 0.1594 0.034 Uiso 1 1 calc R . .
C3 C 0.0129(4) 0.9156(3) 0.2271(2) 0.0227(11) Uani 1 1 d . . .
H3 H -0.0359 0.9449 0.2487 0.027 Uiso 1 1 calc R . .
C22 C 0.2564(5) 0.5391(3) 0.1000(3) 0.0321(13) Uani 1 1 d . . .
H22 H 0.2980 0.5438 0.0646 0.038 Uiso 1 1 calc R . .
C21 C 0.1779(4) 0.5912(3) 0.1092(2) 0.0210(10) Uani 1 1 d . . .
C18 C -0.2200(4) 0.7049(3) 0.0287(2) 0.0252(11) Uani 1 1 d . . .
H18 H -0.2973 0.7116 0.0212 0.030 Uiso 1 1 calc R . .
C32 C 0.1396(5) 0.5788(3) -0.0489(3) 0.0345(14) Uani 1 1 d . . .
H32 H 0.1052 0.5447 -0.0230 0.041 Uiso 1 1 calc R . .
C1 C 0.1197(4) 0.8059(3) 0.2188(2) 0.0211(10) Uani 1 1 d . . .
H1 H 0.1424 0.7587 0.2354 0.025 Uiso 1 1 calc R . .
C20 C -0.0376(4) 0.7554(3) 0.0495(2) 0.0206(10) Uani 1 1 d . . .
H20 H 0.0092 0.7974 0.0558 0.025 Uiso 1 1 calc R . .
C33 C 0.4876(4) 0.6643(3) 0.1263(2) 0.0249(11) Uani 1 1 d . . .
C10 C 0.2802(4) 0.8965(3) 0.0038(2) 0.0213(10) Uani 1 1 d . . .
H10 H 0.3311 0.8649 -0.0138 0.026 Uiso 1 1 calc R . .
C15 C 0.0079(4) 0.6856(3) 0.0498(2) 0.0209(10) Uani 1 1 d . . .
C42 C 0.3281(5) 0.7264(4) 0.3577(3) 0.0371(14) Uani 1 1 d . . .
H42 H 0.3001 0.7241 0.3983 0.045 Uiso 1 1 calc R . .
C2 C 0.0475(4) 0.8478(3) 0.2518(2) 0.0251(11) Uani 1 1 d . . .
H2 H 0.0230 0.8298 0.2904 0.030 Uiso 1 1 calc R . .
C45 C 0.5345(4) 0.8169(3) 0.1566(2) 0.0276(12) Uani 1 1 d . . .
C26 C 0.1190(5) 0.5833(3) 0.1618(3) 0.0369(14) Uani 1 1 d . . .
H26 H 0.0653 0.6191 0.1696 0.044 Uiso 1 1 calc R . .
C8 C 0.1819(4) 1.0111(3) -0.0013(2) 0.0224(11) Uani 1 1 d . . .
H8 H 0.1634 1.0574 -0.0214 0.027 Uiso 1 1 calc R . .
C44 C 0.4314(5) 0.7899(3) 0.2832(2) 0.0275(12) Uani 1 1 d . . .
H44 H 0.4761 0.8304 0.2732 0.033 Uiso 1 1 calc R . .
C23 C 0.2755(5) 0.4797(4) 0.1420(3) 0.0393(15) Uani 1 1 d . . .
H23 H 0.3303 0.4441 0.1354 0.047 Uiso 1 1 calc R . .
C24 C 0.2153(5) 0.4724(3) 0.1930(3) 0.0356(14) Uani 1 1 d . . .
H24 H 0.2276 0.4313 0.2214 0.043 Uiso 1 1 calc R . .
C40 C 0.3402(4) 0.6748(3) 0.2528(2) 0.0248(11) Uani 1 1 d . . .
H40 H 0.3230 0.6365 0.2220 0.030 Uiso 1 1 calc R . .
C43 C 0.3939(5) 0.7855(3) 0.3440(3) 0.0374(15) Uani 1 1 d . . .
H43 H 0.4133 0.8226 0.3755 0.045 Uiso 1 1 calc R . .
C38 C 0.5386(4) 0.6112(3) 0.1684(3) 0.0313(13) Uani 1 1 d . . .
H38 H 0.5395 0.6170 0.2137 0.038 Uiso 1 1 calc R . .
C28 C 0.2365(5) 0.6912(3) -0.0600(3) 0.0282(12) Uani 1 1 d . . .
H28 H 0.2689 0.7354 -0.0419 0.034 Uiso 1 1 calc R . .
C41 C 0.3028(5) 0.6706(3) 0.3127(3) 0.0331(13) Uani 1 1 d . . .
H41 H 0.2597 0.6294 0.3231 0.040 Uiso 1 1 calc R . .
C50 C 0.5088(5) 0.8914(4) 0.1532(3) 0.0444(17) Uani 1 1 d . . .
H50 H 0.4340 0.9062 0.1459 0.053 Uiso 1 1 calc R . .
C30 C 0.2005(5) 0.6098(3) -0.1511(3) 0.0331(13) Uani 1 1 d . . .
H30 H 0.2059 0.5984 -0.1950 0.040 Uiso 1 1 calc R . .
C34 C 0.4861(4) 0.6546(3) 0.0593(3) 0.0298(12) Uani 1 1 d . . .
H34 H 0.4508 0.6901 0.0304 0.036 Uiso 1 1 calc R . .
C31 C 0.1475(6) 0.5621(4) -0.1131(3) 0.0412(16) Uani 1 1 d . . .
H31 H 0.1163 0.5175 -0.1311 0.049 Uiso 1 1 calc R . .
C16 C -0.0626(5) 0.6249(3) 0.0391(4) 0.0412(16) Uani 1 1 d . . .
H16 H -0.0331 0.5762 0.0390 0.049 Uiso 1 1 calc R . .
O1 O -0.1172(7) 0.6251(5) 0.3673(4) 0.0330(19) Uani 0.567(5) 1 d PU A 1
C46 C 0.6440(5) 0.7968(5) 0.1660(3) 0.0505(19) Uani 1 1 d . . .
H46 H 0.6623 0.7457 0.1668 0.061 Uiso 1 1 calc R . .
F2 F 0.1053(5) 0.5566(4) 0.3834(4) 0.0477(18) Uani 0.567(5) 1 d PU A 1
O2 O -0.0299(8) 0.7213(5) 0.4443(5) 0.058(3) Uani 0.567(5) 1 d PU A 1
F3 F 0.0332(8) 0.5665(6) 0.4733(4) 0.053(2) Uani 0.567(5) 1 d PU A 1
C36 C 0.5866(5) 0.5401(4) 0.0776(3) 0.0402(15) Uani 1 1 d . . .
H36 H 0.6196 0.4975 0.0613 0.048 Uiso 1 1 calc R . .
C25 C 0.1383(5) 0.5234(4) 0.2031(3) 0.0399(15) Uani 1 1 d . . .
H25 H 0.0971 0.5182 0.2387 0.048 Uiso 1 1 calc R . .
C29 C 0.2451(5) 0.6738(3) -0.1244(3) 0.0355(14) Uani 1 1 d . . .
H29 H 0.2824 0.7066 -0.1500 0.043 Uiso 1 1 calc R . .
C17 C -0.1748(5) 0.6352(3) 0.0287(4) 0.0430(16) Uani 1 1 d . . .
H17 H -0.2217 0.5934 0.0213 0.052 Uiso 1 1 calc R . .
C47 C 0.7273(6) 0.8479(5) 0.1742(3) 0.059(2) Uani 1 1 d . . .
H47 H 0.8018 0.8324 0.1822 0.070 Uiso 1 1 calc R . .
C48 C 0.7009(6) 0.9220(5) 0.1707(3) 0.061(2) Uani 1 1 d . . .
H48 H 0.7580 0.9579 0.1752 0.073 Uiso 1 1 calc R . .
O3 O 0.0321(8) 0.7062(5) 0.3383(4) 0.046(2) Uani 0.567(5) 1 d PU A 1
C35 C 0.5367(5) 0.5927(4) 0.0354(3) 0.0369(15) Uani 1 1 d . . .
H35 H 0.5369 0.5866 -0.0098 0.044 Uiso 1 1 calc R . .
C51 C 0.0793(11) 0.6051(8) 0.4277(6) 0.030(2) Uani 0.567(5) 1 d PU A 1
C37 C 0.5880(5) 0.5500(4) 0.1436(3) 0.0406(15) Uani 1 1 d . . .
H37 H 0.6234 0.5144 0.1724 0.049 Uiso 1 1 calc R . .
C49 C 0.5909(6) 0.9453(5) 0.1605(4) 0.070(3) Uani 1 1 d . . .
H49 H 0.5728 0.9965 0.1585 0.084 Uiso 1 1 calc R . .
C53 C -0.1471(15) 0.5979(9) 0.2234(8) 0.064(5) Uani 0.567(5) 1 d PDU A 1
H53A H -0.1955 0.5811 0.1856 0.097 Uiso 0.567(5) 1 calc PR A 1
H53B H -0.1865 0.5956 0.2617 0.097 Uiso 0.567(5) 1 calc PR A 1
H53C H -0.0821 0.5659 0.2298 0.097 Uiso 0.567(5) 1 calc PR A 1
O8 O -0.2281(8) 0.6330(7) 0.2632(5) 0.050(3) Uani 0.433(5) 1 d PU A 2
H8A H -0.2484 0.6764 0.2703 0.074 Uiso 0.433(5) 1 calc PR A 2
O7 O -0.1135(18) 0.6728(10) 0.2136(7) 0.192(11) Uani 0.567(5) 1 d PD A 1
H7 H -0.0842 0.6905 0.2486 0.288 Uiso 0.567(5) 1 calc PR A 1
F4 F 0.0487(8) 0.6524(7) 0.5012(4) 0.068(3) Uani 0.433(5) 1 d PU A 2
C52 C 0.0717(16) 0.6326(11) 0.4470(10) 0.043(3) Uani 0.433(5) 1 d PU A 2
F5 F 0.0498(13) 0.5597(8) 0.4388(8) 0.081(5) Uani 0.433(5) 1 d PU A 2
O4 O 0.0412(10) 0.6591(10) 0.3227(5) 0.058(4) Uani 0.433(5) 1 d PU A 2
O5 O -0.1154(8) 0.6640(8) 0.3821(5) 0.040(3) Uani 0.433(5) 1 d PU A 2
O6 O 0.0284(10) 0.7608(6) 0.3990(6) 0.055(3) Uani 0.433(5) 1 d PU A 2
C54 C -0.1667(14) 0.6330(16) 0.2095(10) 0.041(3) Uani 0.433(5) 1 d PU A 2
H54A H -0.2171 0.6298 0.1695 0.061 Uiso 0.433(5) 1 calc PR A 2
H54B H -0.1169 0.5903 0.2124 0.061 Uiso 0.433(5) 1 calc PR A 2
H54C H -0.1239 0.6788 0.2094 0.061 Uiso 0.433(5) 1 calc PR A 2

loop_
_atom_site_aniso_label
_atom_site_aniso_U_11
_atom_site_aniso_U_22
_atom_site_aniso_U_33
_atom_site_aniso_U_23
_atom_site_aniso_U_13
_atom_site_aniso_U_12
Cu1 0.0212(3) 0.0165(3) 0.0144(3) 0.0006(2) 0.0010(2) -0.0014(2)
P1 0.0191(6) 0.0156(6) 0.0181(6) 0.0008(5) 0.0010(5) -0.0005(5)
P2 0.0199(6) 0.0260(7) 0.0145(6) -0.0002(5) 0.0004(5) -0.0027(5)
S1 0.0523(10) 0.0530(10) 0.0387(9) -0.0128(8) -0.0137(8) 0.0236(8)
N4 0.030(2) 0.015(2) 0.025(2) -0.0002(17) -0.0059(18) -0.0033(18)
C6 0.025(2) 0.016(2) 0.012(2) -0.0017(18) -0.0058(18) -0.004(2)
N2 0.022(2) 0.017(2) 0.0131(18) -0.0021(15) -0.0010(16) -0.0023(16)
F1 0.045(2) 0.047(2) 0.056(2) 0.0033(18) -0.0202(18) 0.0005(17)
N1 0.019(2) 0.021(2) 0.0124(18) 0.0001(16) -0.0007(15) 0.0005(17)
C5 0.024(2) 0.017(2) 0.010(2) -0.0007(18) -0.0025(18) -0.0028(19)
N3 0.033(2) 0.024(2) 0.018(2) -0.0048(18) -0.0033(18) 0.0017(19)
C13 0.034(3) 0.015(2) 0.033(3) -0.001(2) -0.009(2) -0.001(2)
C39 0.019(2) 0.027(3) 0.014(2) 0.005(2) 0.0028(18) 0.004(2)
C12 0.027(3) 0.016(2) 0.016(2) -0.0007(18) -0.0076(19) -0.005(2)
C9 0.030(3) 0.025(3) 0.018(2) 0.002(2) 0.003(2) -0.005(2)
C11 0.024(2) 0.014(2) 0.016(2) -0.0044(18) -0.0039(19) 0.0007(19)
C27 0.022(2) 0.017(2) 0.019(2) -0.0011(19) 0.0000(19) 0.0039(19)
C4 0.020(2) 0.021(2) 0.014(2) -0.0040(19) -0.0044(18) -0.004(2)
C19 0.026(3) 0.022(3) 0.028(3) 0.003(2) -0.001(2) 0.004(2)
C7 0.027(3) 0.013(2) 0.018(2) -0.0032(18) -0.0033(19) -0.005(2)
C14 0.031(3) 0.024(3) 0.029(3) -0.004(2) -0.005(2) 0.002(2)
C3 0.026(3) 0.023(3) 0.018(2) -0.002(2) 0.000(2) 0.000(2)
C22 0.031(3) 0.032(3) 0.031(3) 0.005(2) -0.002(2) 0.005(2)
C21 0.021(2) 0.019(2) 0.022(2) 0.003(2) -0.0026(19) -0.005(2)
C18 0.020(2) 0.027(3) 0.029(3) 0.006(2) 0.003(2) 0.000(2)
C32 0.051(4) 0.029(3) 0.025(3) -0.006(2) 0.012(3) -0.014(3)
C1 0.026(3) 0.020(2) 0.016(2) 0.0041(19) 0.0004(19) -0.001(2)
C20 0.024(2) 0.019(2) 0.018(2) 0.0023(19) -0.0006(19) -0.003(2)
C33 0.018(2) 0.037(3) 0.019(2) -0.004(2) 0.0013(19) -0.004(2)
C10 0.028(3) 0.021(2) 0.015(2) -0.0026(19) 0.0039(19) -0.003(2)
C15 0.020(2) 0.021(3) 0.021(2) 0.000(2) 0.0025(19) 0.001(2)
C42 0.046(3) 0.048(4) 0.020(3) 0.014(3) 0.011(2) 0.020(3)
C2 0.027(3) 0.028(3) 0.021(2) -0.001(2) 0.005(2) -0.003(2)
C45 0.029(3) 0.043(3) 0.010(2) -0.002(2) 0.001(2) -0.011(2)
C26 0.042(3) 0.032(3) 0.039(3) 0.012(3) 0.013(3) 0.002(3)
C8 0.033(3) 0.014(2) 0.019(2) 0.0021(19) -0.002(2) -0.006(2)
C44 0.039(3) 0.027(3) 0.015(2) 0.006(2) -0.001(2) 0.003(2)
C23 0.035(3) 0.040(3) 0.040(3) 0.015(3) -0.003(3) 0.009(3)
C24 0.037(3) 0.030(3) 0.036(3) 0.016(3) -0.009(3) -0.007(3)
C40 0.023(3) 0.031(3) 0.021(2) 0.004(2) 0.004(2) 0.004(2)
C43 0.060(4) 0.038(3) 0.014(2) -0.002(2) 0.003(3) 0.018(3)
C38 0.024(3) 0.047(3) 0.024(3) -0.004(3) 0.005(2) 0.003(3)
C28 0.036(3) 0.022(3) 0.028(3) -0.007(2) 0.008(2) -0.006(2)
C41 0.032(3) 0.038(3) 0.031(3) 0.018(3) 0.009(2) 0.013(3)
C50 0.038(3) 0.052(4) 0.039(3) 0.024(3) -0.017(3) -0.018(3)
C30 0.042(3) 0.038(3) 0.019(3) -0.003(2) -0.001(2) 0.004(3)
C34 0.024(3) 0.043(3) 0.022(3) -0.006(2) 0.003(2) -0.008(2)
C31 0.061(4) 0.039(3) 0.023(3) -0.016(3) 0.003(3) -0.016(3)
C16 0.028(3) 0.016(3) 0.080(5) -0.005(3) 0.005(3) -0.002(2)
O1 0.032(4) 0.040(5) 0.028(4) 0.000(4) 0.006(3) 0.014(3)
C46 0.029(3) 0.074(5) 0.048(4) -0.031(4) 0.005(3) -0.014(3)
F2 0.040(4) 0.037(4) 0.068(4) -0.016(3) 0.011(3) 0.005(3)
O2 0.071(6) 0.037(5) 0.074(6) -0.031(4) 0.036(5) -0.003(4)
F3 0.049(4) 0.061(5) 0.048(5) 0.020(4) 0.003(4) 0.007(4)
C36 0.026(3) 0.047(4) 0.050(4) -0.018(3) 0.016(3) -0.008(3)
C25 0.045(4) 0.042(4) 0.034(3) 0.012(3) 0.009(3) -0.006(3)
C29 0.050(4) 0.032(3) 0.027(3) 0.003(2) 0.014(3) -0.001(3)
C17 0.026(3) 0.027(3) 0.077(5) -0.005(3) 0.006(3) -0.009(2)
C47 0.036(4) 0.103(7) 0.038(4) -0.024(4) 0.007(3) -0.025(4)
C48 0.044(4) 0.113(7) 0.022(3) 0.028(4) -0.011(3) -0.043(4)
O3 0.070(6) 0.044(5) 0.024(4) 0.022(4) 0.003(4) -0.010(5)
C35 0.031(3) 0.054(4) 0.027(3) -0.020(3) 0.010(2) -0.017(3)
C51 0.024(5) 0.041(7) 0.027(5) 0.005(4) 0.003(4) 0.004(4)
C37 0.033(3) 0.044(4) 0.046(4) 0.000(3) 0.007(3) 0.003(3)
C49 0.070(5) 0.066(5) 0.063(5) 0.049(4) -0.039(4) -0.041(4)
C53 0.063(9) 0.090(11) 0.045(8) -0.051(8) 0.021(7) -0.012(8)
O8 0.027(4) 0.092(7) 0.029(4) -0.010(5) 0.001(3) 0.005(5)
O7 0.26(2) 0.24(2) 0.062(8) -0.045(12) -0.032(13) 0.210(18)
F4 0.069(6) 0.111(8) 0.020(4) 0.017(4) -0.005(4) -0.025(6)
C52 0.037(6) 0.044(7) 0.046(6) 0.010(7) -0.008(7) 0.002(7)
F5 0.079(10) 0.046(6) 0.105(12) 0.022(7) -0.044(9) -0.019(6)
O4 0.037(6) 0.112(11) 0.025(5) 0.009(6) 0.003(4) 0.008(8)
O5 0.019(4) 0.073(8) 0.027(6) 0.026(6) 0.000(4) 0.011(5)
O6 0.064(7) 0.046(5) 0.054(7) 0.020(5) -0.005(6) -0.001(5)
C54 0.014(5) 0.085(9) 0.020(5) -0.015(6) -0.009(4) 0.004(6)

loop_
_atom_type_symbol
_atom_type_description
_atom_type_scat_dispersion_real
_atom_type_scat_dispersion_imag
_atom_type_scat_source
C C 0.0033 0.0016 'International Tables Vol C Tables 4.2.6.8 and 6.1.1.4'
H H 0.0000 0.0000 'International Tables Vol C Tables 4.2.6.8 and 6.1.1.4'
Cu Cu 0.3201 1.2651 'International Tables Vol C Tables 4.2.6.8 and 6.1.1.4'
F F 0.0171 0.0103 'International Tables Vol C Tables 4.2.6.8 and 6.1.1.4'
N N 0.0061 0.0033 'International Tables Vol C Tables 4.2.6.8 and 6.1.1.4'
O O 0.0106 0.0060 'International Tables Vol C Tables 4.2.6.8 and 6.1.1.4'
P P 0.1023 0.0942 'International Tables Vol C Tables 4.2.6.8 and 6.1.1.4'
S S 0.1246 0.1234 'International Tables Vol C Tables 4.2.6.8 and 6.1.1.4'

loop_
_geom_angle_atom_site_label_1
_geom_angle_atom_site_label_2
_geom_angle_atom_site_label_3
_geom_angle
N2 Cu1 N1 79.77(15)
N2 Cu1 P2 116.02(12)
N1 Cu1 P2 110.89(11)
N2 Cu1 P1 118.93(11)
N1 Cu1 P1 108.54(11)
P2 Cu1 P1 116.10(5)
C15 P1 C27 101.0(2)
C15 P1 C21 102.2(2)
C27 P1 C21 104.7(2)
C15 P1 Cu1 115.57(17)
C27 P1 Cu1 118.27(17)
C21 P1 Cu1 112.99(16)
C33 P2 C39 106.7(2)
C33 P2 C45 103.4(3)
C39 P2 C45 103.1(2)
C33 P2 Cu1 115.44(16)
C39 P2 Cu1 104.97(16)
C45 P2 Cu1 121.77(19)
O3 S1 O5 122.1(6)
O3 S1 O2 123.5(6)
O5 S1 O2 85.3(7)
O3 S1 O4 35.8(6)
O5 S1 O4 113.7(7)
O2 S1 O4 157.0(7)
O3 S1 O6 67.6(6)
O5 S1 O6 119.3(8)
O2 S1 O6 56.0(5)
O4 S1 O6 101.8(8)
O3 S1 O1 116.1(5)
O5 S1 O1 27.6(6)
O2 S1 O1 108.4(5)
O4 S1 O1 93.5(6)
O6 S1 O1 145.7(5)
O3 S1 C52 119.0(8)
O5 S1 C52 115.8(8)
O2 S1 C52 77.0(8)
O4 S1 C52 103.9(8)
O6 S1 C52 100.0(8)
O1 S1 C52 105.8(7)
O3 S1 C51 110.6(6)
O5 S1 C51 114.2(7)
O2 S1 C51 96.9(5)
O4 S1 C51 87.1(6)
O6 S1 C51 115.1(6)
O1 S1 C51 95.9(6)
C52 S1 C51 20.3(6)
C13 N4 C12 115.7(5)
N2 C6 C7 122.5(4)
N2 C6 C5 116.5(4)
C7 C6 C5 121.0(4)
C10 N2 C6 118.1(4)
C10 N2 Cu1 127.9(3)
C6 N2 Cu1 114.0(3)
C52 F1 C51 28.7(9)
C1 N1 C5 118.0(4)
C1 N1 Cu1 129.5(3)
C5 N1 Cu1 112.1(3)
N1 C5 C4 123.2(4)
N1 C5 C6 117.0(4)
C4 C5 C6 119.8(4)
C14 N3 C11 116.1(5)
N4 C13 C14 122.8(5)
N4 C13 H13 118.6
C14 C13 H13 118.6
C40 C39 C44 119.6(4)
C40 C39 P2 117.9(4)
C44 C39 P2 121.3(4)
N4 C12 C11 121.8(5)
N4 C12 C7 118.2(4)
C11 C12 C7 120.0(4)
C8 C9 C10 119.8(5)
C8 C9 H9 120.1
C10 C9 H9 120.1
N3 C11 C12 121.2(4)
N3 C11 C4 118.5(4)
C12 C11 C4 120.3(4)
C32 C27 C28 118.3(5)
C32 C27 P1 122.7(4)
C28 C27 P1 118.8(4)
C5 C4 C3 117.5(4)
C5 C4 C11 119.7(4)
C3 C4 C11 122.8(5)
C18 C19 C20 120.3(5)
C18 C19 H19 119.8
C20 C19 H19 119.8
C6 C7 C8 118.0(5)
C6 C7 C12 119.3(4)
C8 C7 C12 122.8(4)
N3 C14 C13 122.3(5)
N3 C14 H14 118.8
C13 C14 H14 118.8
C2 C3 C4 119.9(5)
C2 C3 H3 120.1
C4 C3 H3 120.1
C21 C22 C23 120.8(6)
C21 C22 H22 119.6
C23 C22 H22 119.6
C22 C21 C26 118.3(5)
C22 C21 P1 122.3(4)
C26 C21 P1 119.1(4)
C17 C18 C19 118.7(5)
C17 C18 H18 120.6
C19 C18 H18 120.6
C27 C32 C31 120.8(5)
C27 C32 H32 119.6
C31 C32 H32 119.6
N1 C1 C2 122.7(5)
N1 C1 H1 118.7
C2 C1 H1 118.7
C15 C20 C19 121.1(5)
C15 C20 H20 119.5
C19 C20 H20 119.5
C38 C33 C34 119.4(5)
C38 C33 P2 124.1(4)
C34 C33 P2 116.4(4)
N2 C10 C9 122.3(5)
N2 C10 H10 118.8
C9 C10 H10 118.8
C20 C15 C16 118.3(5)
C20 C15 P1 119.7(4)
C16 C15 P1 121.9(4)
C41 C42 C43 120.6(5)
C41 C42 H42 119.7
C43 C42 H42 119.7
C3 C2 C1 118.7(5)
C3 C2 H2 120.6
C1 C2 H2 120.6
C50 C45 C46 118.3(6)
C50 C45 P2 119.3(4)
C46 C45 P2 122.3(5)
C25 C26 C21 120.3(6)
C25 C26 H26 119.8
C21 C26 H26 119.8
C9 C8 C7 119.2(5)
C9 C8 H8 120.4
C7 C8 H8 120.4
C39 C44 C43 120.1(5)
C39 C44 H44 119.9
C43 C44 H44 119.9
C24 C23 C22 119.8(6)
C24 C23 H23 120.1
C22 C23 H23 120.1
C25 C24 C23 120.2(5)
C25 C24 H24 119.9
C23 C24 H24 119.9
C41 C40 C39 120.2(5)
C41 C40 H40 119.9
C39 C40 H40 119.9
C42 C43 C44 119.3(5)
C42 C43 H43 120.3
C44 C43 H43 120.3
C37 C38 C33 119.7(5)
C37 C38 H38 120.1
C33 C38 H38 120.1
C27 C28 C29 120.5(5)
C27 C28 H28 119.8
C29 C28 H28 119.8
C42 C41 C40 120.0(6)
C42 C41 H41 120.0
C40 C41 H41 120.0
C45 C50 C49 121.1(7)
C45 C50 H50 119.4
C49 C50 H50 119.4
C29 C30 C31 119.0(5)
C29 C30 H30 120.5
C31 C30 H30 120.5
C35 C34 C33 119.9(6)
C35 C34 H34 120.0
C33 C34 H34 120.0
C30 C31 C32 120.5(5)
C30 C31 H31 119.8
C32 C31 H31 119.8
C17 C16 C15 120.4(5)
C17 C16 H16 119.8
C15 C16 H16 119.8
C47 C46 C45 122.5(8)
C47 C46 H46 118.7
C45 C46 H46 118.7
C37 C36 C35 119.7(6)
C37 C36 H36 120.2
C35 C36 H36 120.2
C24 C25 C26 120.5(6)
C24 C25 H25 119.8
C26 C25 H25 119.8
C30 C29 C28 120.7(5)
C30 C29 H29 119.6
C28 C29 H29 119.6
C18 C17 C16 121.2(5)
C18 C17 H17 119.4
C16 C17 H17 119.4
C46 C47 C48 118.7(7)
C46 C47 H47 120.7
C48 C47 H47 120.7
C47 C48 C49 121.0(7)
C47 C48 H48 119.5
C49 C48 H48 119.5
C36 C35 C34 120.2(5)
C36 C35 H35 119.9
C34 C35 H35 119.9
F2 C51 F3 107.5(12)
F2 C51 F1 105.6(9)
F3 C51 F1 113.1(9)
F2 C51 S1 108.4(8)
F3 C51 S1 114.6(9)
F1 C51 S1 107.2(9)
C36 C37 C38 121.1(6)
C36 C37 H37 119.5
C38 C37 H37 119.5
C50 C49 C48 118.3(8)
C50 C49 H49 120.8
C48 C49 H49 120.8
C54 O8 H8A 109.5
F1 C52 F4 104.5(15)
F1 C52 F5 105.6(16)
F4 C52 F5 109.3(17)
F1 C52 S1 120.3(14)
F4 C52 S1 110.5(14)
F5 C52 S1 106.2(13)
O8 C54 H54A 109.5
O8 C54 H54B 109.5
H54A C54 H54B 109.5
O8 C54 H54C 109.5
H54A C54 H54C 109.5
H54B C54 H54C 109.5

loop_
_geom_bond_atom_site_label_1
_geom_bond_atom_site_label_2
_geom_bond_distance
Cu1 N2 2.057(4)
Cu1 N1 2.122(4)
Cu1 P2 2.2529(14)
Cu1 P1 2.2629(14)
P1 C15 1.836(5)
P1 C27 1.836(5)
P1 C21 1.839(5)
P2 C33 1.827(6)
P2 C39 1.829(5)
P2 C45 1.831(5)
S1 O3 1.283(8)
S1 O5 1.288(11)
S1 O2 1.479(8)
S1 O4 1.575(12)
S1 O6 1.577(12)
S1 O1 1.622(9)
S1 C52 1.752(18)
S1 C51 1.885(13)
N4 C13 1.318(7)
N4 C12 1.352(6)
C6 N2 1.365(6)
C6 C7 1.397(7)
C6 C5 1.459(6)
N2 C10 1.338(6)
F1 C52 1.26(2)
F1 C51 1.352(15)
N1 C1 1.339(6)
N1 C5 1.350(6)
C5 C4 1.400(7)
N3 C14 1.311(7)
N3 C11 1.363(6)
C13 C14 1.411(8)
C13 H13 0.9500
C39 C40 1.395(7)
C39 C44 1.393(7)
C12 C11 1.407(7)
C12 C7 1.458(7)
C9 C8 1.360(7)
C9 C10 1.402(7)
C9 H9 0.9500
C11 C4 1.460(7)
C27 C32 1.383(7)
C27 C28 1.384(7)
C4 C3 1.399(7)
C19 C18 1.388(7)
C19 C20 1.387(7)
C19 H19 0.9500
C7 C8 1.411(7)
C14 H14 0.9500
C3 C2 1.375(7)
C3 H3 0.9500
C22 C21 1.374(7)
C22 C23 1.388(8)
C22 H22 0.9500
C21 C26 1.390(8)
C18 C17 1.375(8)
C18 H18 0.9500
C32 C31 1.387(8)
C32 H32 0.9500
C1 C2 1.403(7)
C1 H1 0.9500
C20 C15 1.378(7)
C20 H20 0.9500
C33 C38 1.398(8)
C33 C34 1.407(7)
C10 H10 0.9500
C15 C16 1.397(7)
C42 C41 1.388(9)
C42 C43 1.387(9)
C42 H42 0.9500
C2 H2 0.9500
C45 C50 1.380(9)
C45 C46 1.382(8)
C26 C25 1.385(8)
C26 H26 0.9500
C8 H8 0.9500
C44 C43 1.401(7)
C44 H44 0.9500
C23 C24 1.370(9)
C23 H23 0.9500
C24 C25 1.353(9)
C24 H24 0.9500
C40 C41 1.383(7)
C40 H40 0.9500
C43 H43 0.9500
C38 C37 1.387(8)
C38 H38 0.9500
C28 C29 1.397(8)
C28 H28 0.9500
C41 H41 0.9500
C50 C49 1.395(9)
C50 H50 0.9500
C30 C29 1.368(8)
C30 C31 1.383(8)
C30 H30 0.9500
C34 C35 1.397(8)
C34 H34 0.9500
C31 H31 0.9500
C16 C17 1.379(8)
C16 H16 0.9500
C46 C47 1.371(10)
C46 H46 0.9500
F2 C51 1.339(15)
F3 C51 1.354(16)
C36 C37 1.388(9)
C36 C35 1.387(9)
C36 H36 0.9500
C25 H25 0.9500
C29 H29 0.9500
C17 H17 0.9500
C47 C48 1.376(12)
C47 H47 0.9500
C48 C49 1.405(11)
C48 H48 0.9500
C35 H35 0.9500
C37 H37 0.9500
C49 H49 0.9500
C53 O7 1.436(16)
C53 H53A 0.9800
C53 H53B 0.9800
C53 H53C 0.9800
O8 C54 1.42(2)
O8 H8A 0.8400
O7 H7 0.8400
F4 C52 1.25(2)
C52 F5 1.35(2)
C54 H54A 0.9800
C54 H54B 0.9800
C54 H54C 0.9800

loop_
_geom_torsion_atom_site_label_1
_geom_torsion_atom_site_label_2
_geom_torsion_atom_site_label_3
_geom_torsion_atom_site_label_4
_geom_torsion
N2 Cu1 P1 C15 -59.0(2)
N1 Cu1 P1 C15 29.3(2)
P2 Cu1 P1 C15 155.00(18)
N2 Cu1 P1 C27 60.9(2)
N1 Cu1 P1 C27 149.2(2)
P2 Cu1 P1 C27 -85.10(18)
N2 Cu1 P1 C21 -176.3(2)
N1 Cu1 P1 C21 -87.9(2)
P2 Cu1 P1 C21 37.72(19)
N2 Cu1 P2 C33 -122.7(2)
N1 Cu1 P2 C33 148.8(2)
P1 Cu1 P2 C33 24.3(2)
N2 Cu1 P2 C39 120.2(2)
N1 Cu1 P2 C39 31.6(2)
P1 Cu1 P2 C39 -92.86(18)
N2 Cu1 P2 C45 3.9(2)
N1 Cu1 P2 C45 -84.7(2)
P1 Cu1 P2 C45 150.9(2)
C7 C6 N2 C10 2.7(7)
C5 C6 N2 C10 -177.0(4)
C7 C6 N2 Cu1 -174.6(3)
C5 C6 N2 Cu1 5.7(5)
N1 Cu1 N2 C10 176.3(4)
P2 Cu1 N2 C10 67.9(4)
P1 Cu1 N2 C10 -78.1(4)
N1 Cu1 N2 C6 -6.8(3)
P2 Cu1 N2 C6 -115.1(3)
P1 Cu1 N2 C6 98.9(3)
N2 Cu1 N1 C1 179.8(4)
P2 Cu1 N1 C1 -66.1(4)
P1 Cu1 N1 C1 62.5(4)
N2 Cu1 N1 C5 6.9(3)
P2 Cu1 N1 C5 121.0(3)
P1 Cu1 N1 C5 -110.4(3)
C1 N1 C5 C4 -0.1(7)
Cu1 N1 C5 C4 173.7(4)
C1 N1 C5 C6 -179.8(4)
Cu1 N1 C5 C6 -6.0(5)
N2 C6 C5 N1 0.3(6)
C7 C6 C5 N1 -179.4(4)
N2 C6 C5 C4 -179.4(4)
C7 C6 C5 C4 0.9(7)
C12 N4 C13 C14 -1.0(7)
C33 P2 C39 C40 -58.1(4)
C45 P2 C39 C40 -166.6(4)
Cu1 P2 C39 C40 64.9(4)
C33 P2 C39 C44 134.0(4)
C45 P2 C39 C44 25.4(5)
Cu1 P2 C39 C44 -103.1(4)
C13 N4 C12 C11 1.1(7)
C13 N4 C12 C7 -180.0(4)
C14 N3 C11 C12 -0.7(7)
C14 N3 C11 C4 179.9(4)
N4 C12 C11 N3 -0.3(7)
C7 C12 C11 N3 -179.2(4)
N4 C12 C11 C4 179.1(4)
C7 C12 C11 C4 0.2(7)
C15 P1 C27 C32 -63.1(5)
C21 P1 C27 C32 42.8(5)
Cu1 P1 C27 C32 169.7(4)
C15 P1 C27 C28 113.0(4)
C21 P1 C27 C28 -141.1(4)
Cu1 P1 C27 C28 -14.2(5)
N1 C5 C4 C3 1.3(7)
C6 C5 C4 C3 -179.0(4)
N1 C5 C4 C11 -179.3(4)
C6 C5 C4 C11 0.4(7)
N3 C11 C4 C5 178.4(4)
C12 C11 C4 C5 -1.0(7)
N3 C11 C4 C3 -2.2(7)
C12 C11 C4 C3 178.4(4)
N2 C6 C7 C8 -1.8(7)
C5 C6 C7 C8 177.9(4)
N2 C6 C7 C12 178.6(4)
C5 C6 C7 C12 -1.7(7)
N4 C12 C7 C6 -177.8(4)
C11 C12 C7 C6 1.2(7)
N4 C12 C7 C8 2.7(7)
C11 C12 C7 C8 -178.4(4)
C11 N3 C14 C13 0.8(7)
N4 C13 C14 N3 0.1(8)
C5 C4 C3 C2 -1.3(7)
C11 C4 C3 C2 179.3(5)
C23 C22 C21 C26 0.6(8)
C23 C22 C21 P1 174.6(4)
C15 P1 C21 C22 142.0(4)
C27 P1 C21 C22 37.0(5)
Cu1 P1 C21 C22 -93.1(4)
C15 P1 C21 C26 -44.1(5)
C27 P1 C21 C26 -149.1(4)
Cu1 P1 C21 C26 80.8(4)
C20 C19 C18 C17 1.5(8)
C28 C27 C32 C31 -3.9(9)
P1 C27 C32 C31 172.2(5)
C5 N1 C1 C2 -1.2(7)
Cu1 N1 C1 C2 -173.8(4)
C18 C19 C20 C15 -1.9(8)
C39 P2 C33 C38 -16.5(5)
C45 P2 C33 C38 91.9(5)
Cu1 P2 C33 C38 -132.7(4)
C39 P2 C33 C34 164.8(4)
C45 P2 C33 C34 -86.8(4)
Cu1 P2 C33 C34 48.6(4)
C6 N2 C10 C9 -1.9(7)
Cu1 N2 C10 C9 174.9(4)
C8 C9 C10 N2 0.3(7)
C19 C20 C15 C16 1.2(8)
C19 C20 C15 P1 177.4(4)
C27 P1 C15 C20 -109.1(4)
C21 P1 C15 C20 143.0(4)
Cu1 P1 C15 C20 19.8(5)
C27 P1 C15 C16 67.0(5)
C21 P1 C15 C16 -40.9(5)
Cu1 P1 C15 C16 -164.1(4)
C4 C3 C2 C1 0.1(7)
N1 C1 C2 C3 1.2(8)
C33 P2 C45 C50 158.1(5)
C39 P2 C45 C50 -90.9(5)
Cu1 P2 C45 C50 26.3(5)
C33 P2 C45 C46 -25.1(5)
C39 P2 C45 C46 85.9(5)
Cu1 P2 C45 C46 -156.9(4)
C22 C21 C26 C25 -1.1(9)
P1 C21 C26 C25 -175.3(5)
C10 C9 C8 C7 0.6(7)
C6 C7 C8 C9 0.2(7)
C12 C7 C8 C9 179.7(5)
C40 C39 C44 C43 -1.8(8)
P2 C39 C44 C43 165.9(4)
C21 C22 C23 C24 0.4(9)
C22 C23 C24 C25 -0.9(9)
C44 C39 C40 C41 2.1(7)
P2 C39 C40 C41 -166.1(4)
C41 C42 C43 C44 2.4(9)
C39 C44 C43 C42 -0.4(8)
C34 C33 C38 C37 0.6(8)
P2 C33 C38 C37 -178.0(4)
C32 C27 C28 C29 3.3(8)
P1 C27 C28 C29 -173.0(4)
C43 C42 C41 C40 -2.1(8)
C39 C40 C41 C42 -0.1(8)
C46 C45 C50 C49 -1.3(9)
P2 C45 C50 C49 175.7(5)
C38 C33 C34 C35 -0.8(8)
P2 C33 C34 C35 177.9(4)
C29 C30 C31 C32 0.1(10)
C27 C32 C31 C30 2.3(10)
C20 C15 C16 C17 -0.1(9)
P1 C15 C16 C17 -176.3(5)
C50 C45 C46 C47 2.2(9)
P2 C45 C46 C47 -174.6(5)
C23 C24 C25 C26 0.4(10)
C21 C26 C25 C24 0.6(10)
C31 C30 C29 C28 -0.7(9)
C27 C28 C29 C30 -1.0(9)
C19 C18 C17 C16 -0.4(10)
C15 C16 C17 C18 -0.2(11)
C45 C46 C47 C48 -2.3(11)
C46 C47 C48 C49 1.6(11)
C37 C36 C35 C34 -1.3(9)
C33 C34 C35 C36 1.2(8)
C52 F1 C51 F2 173(3)
C52 F1 C51 F3 -70(2)
C52 F1 C51 S1 57(2)
O3 S1 C51 F2 -51.9(11)
O5 S1 C51 F2 90.4(11)
O2 S1 C51 F2 178.3(9)
O4 S1 C51 F2 -24.3(10)
O6 S1 C51 F2 -126.1(9)
O1 S1 C51 F2 68.9(9)
C52 S1 C51 F2 -170(3)
O3 S1 C51 F3 -172.0(10)
O5 S1 C51 F3 -29.7(14)
O2 S1 C51 F3 58.3(11)
O4 S1 C51 F3 -144.4(12)
O6 S1 C51 F3 113.8(11)
O1 S1 C51 F3 -51.2(11)
C52 S1 C51 F3 70(2)
O3 S1 C51 F1 61.6(9)
O5 S1 C51 F1 -156.1(8)
O2 S1 C51 F1 -68.1(8)
O4 S1 C51 F1 89.2(8)
O6 S1 C51 F1 -12.5(10)
O1 S1 C51 F1 -177.6(7)
C52 S1 C51 F1 -57(3)
C35 C36 C37 C38 1.1(9)
C33 C38 C37 C36 -0.8(9)
C45 C50 C49 C48 0.6(11)
C47 C48 C49 C50 -0.7(11)
C51 F1 C52 F4 147(3)
C51 F1 C52 F5 32.1(17)
C51 F1 C52 S1 -88(3)
O3 S1 C52 F1 13.1(19)
O5 S1 C52 F1 173.5(13)
O2 S1 C52 F1 -108.3(16)
O4 S1 C52 F1 48.2(17)
O6 S1 C52 F1 -56.8(17)
O1 S1 C52 F1 146.0(14)
C51 S1 C52 F1 83(3)
O3 S1 C52 F4 135.0(13)
O5 S1 C52 F4 -64.6(17)
O2 S1 C52 F4 13.6(13)
O4 S1 C52 F4 170.1(13)
O6 S1 C52 F4 65.1(15)
O1 S1 C52 F4 -92.1(14)
C51 S1 C52 F4 -155(4)
O3 S1 C52 F5 -106.5(15)
O5 S1 C52 F5 53.9(19)
O2 S1 C52 F5 132.1(17)
O4 S1 C52 F5 -71.5(17)
O6 S1 C52 F5 -176.4(15)
O1 S1 C52 F5 26.3(17)
C51 S1 C52 F5 -36(2)
